data_7130266
loop_
_publ_author_name
'Koike, Taichi'
'Iwamoto, Takeaki'

_publ_section_title
;
 Twisted push-pull disilenes obtained by direct 1,2-hydro/chloroborylation
 of a silylone
;
_journal_name_full 'Chemical Communications'
_journal_paper_doi 10.1039/D2CC02160A
_journal_year 2022
_chemical_formula_moiety 'C46 H88 B Cl N2 Si7'
_chemical_formula_sum 'C46 H88 B Cl N2 Si7'
_chemical_formula_weight 912.07
_chemical_melting_point 434
_chemical_properties_physical Air-sensitive,Moisture-sensitive,Oxygen-sensitive
_space_group_crystal_system triclinic
_space_group_IT_number 2
_space_group_name_Hall '-P 1'
_space_group_name_H-M_alt 'P -1'
_atom_sites_solution_hydrogens geom
_audit_creation_method SHELXL-2018/3
_audit_update_record
;
2022-04-14 deposited with the CCDC.	2022-06-21 downloaded from the CCDC.
;
_cell_angle_alpha 74.073(4)
_cell_angle_beta 70.697(4)
_cell_angle_gamma 66.021(4)
_cell_formula_units_Z 2
_cell_length_a 12.786(2)
_cell_length_b 13.133(2)
_cell_length_c 18.193(3)
_cell_measurement_reflns_used 9950
_cell_measurement_temperature 100(2)
_cell_measurement_theta_max 25.52
_cell_measurement_theta_min 2.25
_cell_volume 2599.4(7)
_computing_cell_refinement 'Bruker SAINT'
_computing_data_collection 'Bruker APEX2'
_computing_data_reduction 'Bruker SAINT'
_computing_molecular_graphics 'Bruker SHELXTL'
_computing_publication_material 'Bruker SHELXTL'
_computing_structure_refinement 'SHELXL-2018/3 (Sheldrick, 2018)'
_computing_structure_solution 'SHELXT 2014/4 (Sheldrick, 2014)'
_diffrn_ambient_temperature 100(2)
_diffrn_detector_area_resol_mean 8.333
_diffrn_measured_fraction_theta_full 0.978
_diffrn_measured_fraction_theta_max 0.978
_diffrn_measurement_device_type 'Bruker APEXII CCD area detector'
_diffrn_measurement_method 'phi and omega scans'
_diffrn_radiation_monochromator 'Bruker Helios multilayer confocal mirror'
_diffrn_radiation_source 'Bruker TXS fine-focus rotating anode'
_diffrn_radiation_type MoK\a
_diffrn_radiation_wavelength 0.71073
_diffrn_reflns_av_R_equivalents 0.0635
_diffrn_reflns_av_unetI/netI 0.0659
_diffrn_reflns_Laue_measured_fraction_full 0.978
_diffrn_reflns_Laue_measured_fraction_max 0.978
_diffrn_reflns_limit_h_max 15
_diffrn_reflns_limit_h_min -15
_diffrn_reflns_limit_k_max 15
_diffrn_reflns_limit_k_min -15
_diffrn_reflns_limit_l_max 21
_diffrn_reflns_limit_l_min -21
_diffrn_reflns_number 26647
_diffrn_reflns_point_group_measured_fraction_full 0.978
_diffrn_reflns_point_group_measured_fraction_max 0.978
_diffrn_reflns_theta_full 25.000
_diffrn_reflns_theta_max 25.000
_diffrn_reflns_theta_min 1.202
_exptl_absorpt_coefficient_mu 0.268
_exptl_absorpt_correction_T_max 0.7452
_exptl_absorpt_correction_T_min 0.5307
_exptl_absorpt_correction_type empirical
_exptl_absorpt_process_details 'SADABS Sheldrick 1996'
_exptl_crystal_colour blue
_exptl_crystal_density_diffrn 1.165
_exptl_crystal_description block
_exptl_crystal_F_000 996
_exptl_crystal_recrystallization_method 'Re-crystallisation from solvent: heptane'
_exptl_crystal_size_max 0.100
_exptl_crystal_size_mid 0.100
_exptl_crystal_size_min 0.030
_refine_diff_density_max 0.777
_refine_diff_density_min -0.400
_refine_diff_density_rms 0.072
_refine_ls_extinction_method none
_refine_ls_goodness_of_fit_ref 1.025
_refine_ls_hydrogen_treatment constr
_refine_ls_matrix_type full
_refine_ls_number_parameters 526
_refine_ls_number_reflns 8953
_refine_ls_number_restraints 0
_refine_ls_restrained_S_all 1.025
_refine_ls_R_factor_all 0.0646
_refine_ls_R_factor_gt 0.0485
_refine_ls_shift/su_max 0.001
_refine_ls_shift/su_mean 0.000
_refine_ls_structure_factor_coef Fsqd
_refine_ls_weighting_details 'w=1/[\s^2^(Fo^2^)+(0.0556P)^2^+1.9245P] where P=(Fo^2^+2Fc^2^)/3'
_refine_ls_weighting_scheme calc
_refine_ls_wR_factor_gt 0.1171
_refine_ls_wR_factor_ref 0.1280
_reflns_Friedel_coverage 0.000
_reflns_number_gt 7105
_reflns_number_total 8953
_reflns_threshold_expression 'I > 2\s(I)'
_cod_data_source_file d2cc02160a3.cif
_cod_data_source_block tik10a
_cod_original_cell_volume 2599.4(8)
_cod_database_code 7130266
_shelx_shelxl_version_number 2018/3
_shelx_space_group_comment
;
The symmetry employed for this shelxl refinement is uniquely defined
by the following loop, which should always be used as a source of
symmetry information in preference to the above space-group names.
They are only intended as comments.
;
_shelx_estimated_absorpt_t_min 0.974
_shelx_estimated_absorpt_t_max 0.992

loop_
_space_group_symop_operation_xyz
'x, y, z'
'-x, -y, -z'

loop_
_atom_site_label
_atom_site_type_symbol
_atom_site_fract_x
_atom_site_fract_y
_atom_site_fract_z
_atom_site_U_iso_or_equiv
_atom_site_adp_type
_atom_site_occupancy
_atom_site_site_symmetry_order
_atom_site_calc_flag
_atom_site_refinement_flags_posn
_atom_site_refinement_flags_adp
_atom_site_refinement_flags_occupancy
_atom_site_disorder_assembly
_atom_site_disorder_group
Cl1 Cl 0.38070(5) 0.62593(5) 0.10145(4) 0.02197(16) Uani 1 1 d . . . . .
Si1 Si 0.31672(6) 0.56416(5) 0.22027(4) 0.01490(16) Uani 1 1 d . . . . .
Si2 Si 0.22319(6) 0.72372(6) 0.28151(4) 0.01824(17) Uani 1 1 d . . . . .
Si4 Si 0.54241(6) 0.35307(6) 0.16972(4) 0.02116(18) Uani 1 1 d . . . . .
Si6 Si 0.02953(7) 1.05774(6) 0.17081(5) 0.02480(19) Uani 1 1 d . . . . .
Si5 Si 0.53480(6) 0.47566(6) 0.29801(4) 0.02181(18) Uani 1 1 d . . . . .
Si3 Si 0.25425(6) 0.88820(6) 0.22574(4) 0.01697(17) Uani 1 1 d . . . . .
Si7 Si 0.27309(6) 0.96365(6) 0.04231(4) 0.02055(17) Uani 1 1 d . . . . .
N1 N 0.22713(18) 0.48756(17) 0.23517(12) 0.0182(5) Uani 1 1 d . . . . .
N2 N 0.2978(2) 0.96427(17) 0.26434(13) 0.0214(5) Uani 1 1 d . . . . .
C1 C 0.4428(2) 0.4390(2) 0.25297(14) 0.0166(5) Uani 1 1 d . . . . .
C2 C 0.1988(2) 1.0026(2) 0.14515(15) 0.0195(6) Uani 1 1 d . . . . .
C3 C 0.1204(2) 0.5161(2) 0.20772(15) 0.0173(5) Uani 1 1 d . . . . .
C4 C 0.2693(2) 0.3756(2) 0.28287(15) 0.0198(6) Uani 1 1 d . . . . .
H1 H 0.301780 0.315977 0.249679 0.024 Uiso 1 1 calc R U . . .
H2 H 0.203024 0.361684 0.326346 0.024 Uiso 1 1 calc R U . . .
C5 C 0.3722(2) 0.9322(2) 0.32118(15) 0.0210(6) Uani 1 1 d . . . . .
C6 C 0.3873(3) 0.8131(2) 0.36677(16) 0.0249(6) Uani 1 1 d . . . . .
H3 H 0.423867 0.758744 0.329238 0.030 Uiso 1 1 calc R U . . .
H4 H 0.308862 0.808335 0.396940 0.030 Uiso 1 1 calc R U . . .
C7 C 0.3651(2) 0.3734(2) 0.31641(15) 0.0204(6) Uani 1 1 d . . . . .
H5 H 0.415169 0.294344 0.330998 0.025 Uiso 1 1 calc R U . . .
H6 H 0.328200 0.409127 0.364502 0.025 Uiso 1 1 calc R U . . .
C8 C 0.2438(3) 1.0960(2) 0.14802(17) 0.0269(6) Uani 1 1 d . . . . .
H7 H 0.320686 1.088559 0.108860 0.032 Uiso 1 1 calc R U . . .
H8 H 0.186765 1.171542 0.133674 0.032 Uiso 1 1 calc R U . . .
C9 C 0.5800(2) 0.5961(2) 0.23249(17) 0.0259(6) Uani 1 1 d . . . . .
H9 H 0.509507 0.660799 0.223556 0.039 Uiso 1 1 calc R U . . .
H10 H 0.630979 0.573121 0.181832 0.039 Uiso 1 1 calc R U . . .
H11 H 0.623332 0.617302 0.257800 0.039 Uiso 1 1 calc R U . . .
C10 C 0.4331(2) 0.8825(2) 0.03835(17) 0.0266(6) Uani 1 1 d . . . . .
H12 H 0.441295 0.810435 0.074341 0.040 Uiso 1 1 calc R U . . .
H13 H 0.465949 0.926409 0.054215 0.040 Uiso 1 1 calc R U . . .
H14 H 0.475878 0.868190 -0.015593 0.040 Uiso 1 1 calc R U . . .
C11 C 0.6610(2) 0.4088(2) 0.10247(17) 0.0266(6) Uani 1 1 d . . . . .
H15 H 0.705516 0.364131 0.059694 0.040 Uiso 1 1 calc R U . . .
H16 H 0.714689 0.403539 0.132440 0.040 Uiso 1 1 calc R U . . .
H17 H 0.624904 0.487948 0.080140 0.040 Uiso 1 1 calc R U . . .
C12 C 0.0603(2) 0.8423(2) 0.42891(16) 0.0250(6) Uani 1 1 d . . . . .
H18 H 0.091610 0.903251 0.395706 0.030 Uiso 1 1 calc R U . . .
C13 C -0.0172(3) 0.6634(2) 0.12667(18) 0.0313(7) Uani 1 1 d . . . . .
H19 H -0.031850 0.739339 0.092574 0.038 Uiso 1 1 calc R U . . .
C14 C 0.0950(3) 0.6314(2) 0.15473(19) 0.0319(7) Uani 1 1 d . . . . .
H20 H 0.163171 0.629577 0.108331 0.038 Uiso 1 1 calc R U . . .
H21 H 0.084698 0.689346 0.184200 0.038 Uiso 1 1 calc R U . . .
C15 C 0.4656(3) 0.7817(2) 0.42393(18) 0.0334(7) Uani 1 1 d . . . . .
H22 H 0.474675 0.703293 0.453077 0.040 Uiso 1 1 calc R U . . .
C16 C -0.0246(3) 1.1775(2) 0.09335(19) 0.0332(7) Uani 1 1 d . . . . .
H23 H -0.006852 1.148796 0.044628 0.050 Uiso 1 1 calc R U . . .
H24 H 0.014714 1.232116 0.083216 0.050 Uiso 1 1 calc R U . . .
H25 H -0.110254 1.214601 0.111531 0.050 Uiso 1 1 calc R U . . .
C17 C 0.2024(3) 0.8847(2) 0.01528(18) 0.0289(7) Uani 1 1 d . . . . .
H26 H 0.253852 0.852140 -0.032211 0.043 Uiso 1 1 calc R U . . .
H27 H 0.126106 0.936376 0.004980 0.043 Uiso 1 1 calc R U . . .
H28 H 0.190076 0.824052 0.058839 0.043 Uiso 1 1 calc R U . . .
C18 C 0.3935(3) 0.9834(2) 0.43782(17) 0.0327(7) Uani 1 1 d . . . . .
H29 H 0.355797 1.037767 0.476158 0.039 Uiso 1 1 calc R U . . .
C19 C 0.2582(3) 1.0860(2) 0.22969(17) 0.0308(7) Uani 1 1 d . . . . .
H30 H 0.317429 1.118996 0.225822 0.037 Uiso 1 1 calc R U . . .
H31 H 0.182086 1.127406 0.263570 0.037 Uiso 1 1 calc R U . . .
C20 C 0.4658(3) 0.3378(2) 0.10351(17) 0.0285(6) Uani 1 1 d . . . . .
H32 H 0.422390 0.412756 0.078561 0.043 Uiso 1 1 calc R U . . .
H33 H 0.410400 0.298507 0.134738 0.043 Uiso 1 1 calc R U . . .
H34 H 0.524548 0.294112 0.062653 0.043 Uiso 1 1 calc R U . . .
C21 C 0.3147(3) 1.0145(2) 0.38109(17) 0.0309(7) Uani 1 1 d . . . . .
H35 H 0.235919 1.010723 0.411439 0.037 Uiso 1 1 calc R U . . .
H36 H 0.304026 1.092691 0.352837 0.037 Uiso 1 1 calc R U . . .
C22 C 0.6160(3) 0.2031(2) 0.21462(18) 0.0311(7) Uani 1 1 d . . . . .
H37 H 0.680210 0.163226 0.173833 0.047 Uiso 1 1 calc R U . . .
H38 H 0.557883 0.164961 0.236845 0.047 Uiso 1 1 calc R U . . .
H39 H 0.648223 0.203269 0.256551 0.047 Uiso 1 1 calc R U . . .
C23 C 0.4518(3) 0.5102(2) 0.39904(16) 0.0293(7) Uani 1 1 d . . . . .
H40 H 0.500107 0.530367 0.420763 0.044 Uiso 1 1 calc R U . . .
H41 H 0.433691 0.444335 0.433231 0.044 Uiso 1 1 calc R U . . .
H42 H 0.378011 0.573922 0.396138 0.044 Uiso 1 1 calc R U . . .
C24 C 0.6726(3) 0.3548(2) 0.31450(19) 0.0337(7) Uani 1 1 d . . . . .
H43 H 0.713618 0.377648 0.340599 0.050 Uiso 1 1 calc R U . . .
H44 H 0.724656 0.333738 0.263604 0.050 Uiso 1 1 calc R U . . .
H45 H 0.651492 0.290055 0.347901 0.050 Uiso 1 1 calc R U . . .
C25 C 0.2661(3) 1.0939(2) -0.03385(17) 0.0321(7) Uani 1 1 d . . . . .
H46 H 0.309443 1.072315 -0.086008 0.048 Uiso 1 1 calc R U . . .
H47 H 0.301767 1.138536 -0.021437 0.048 Uiso 1 1 calc R U . . .
H48 H 0.183398 1.139036 -0.033935 0.048 Uiso 1 1 calc R U . . .
C26 C 0.1366(3) 0.4293(3) 0.1594(2) 0.0350(7) Uani 1 1 d . . . . .
H49 H 0.152103 0.353505 0.192331 0.042 Uiso 1 1 calc R U . . .
H50 H 0.205542 0.426282 0.113429 0.042 Uiso 1 1 calc R U . . .
C27 C 0.4955(3) 0.9363(3) 0.27527(17) 0.0332(7) Uani 1 1 d . . . . .
H51 H 0.488119 1.012923 0.244734 0.040 Uiso 1 1 calc R U . . .
H52 H 0.533125 0.882070 0.237606 0.040 Uiso 1 1 calc R U . . .
C28 C -0.0371(2) 0.9501(2) 0.18114(19) 0.0315(7) Uani 1 1 d . . . . .
H53 H -0.123447 0.983682 0.197500 0.047 Uiso 1 1 calc R U . . .
H54 H -0.009071 0.885549 0.220978 0.047 Uiso 1 1 calc R U . . .
H55 H -0.013854 0.924663 0.130374 0.047 Uiso 1 1 calc R U . . .
C29 C 0.0130(2) 0.5209(3) 0.27706(17) 0.0357(7) Uani 1 1 d . . . . .
H56 H 0.000876 0.577771 0.308111 0.043 Uiso 1 1 calc R U . . .
H57 H 0.027128 0.446568 0.311888 0.043 Uiso 1 1 calc R U . . .
C30 C 0.0805(3) 0.8176(3) 0.51229(17) 0.0364(7) Uani 1 1 d . . . . .
H58 H 0.160296 0.817657 0.506303 0.044 Uiso 1 1 calc R U . . .
H59 H 0.022682 0.880562 0.540528 0.044 Uiso 1 1 calc R U . . .
C31 C 0.5137(3) 0.9907(3) 0.39088(18) 0.0383(8) Uani 1 1 d . . . . .
H60 H 0.563952 0.973141 0.427224 0.046 Uiso 1 1 calc R U . . .
H61 H 0.504204 1.068294 0.361753 0.046 Uiso 1 1 calc R U . . .
C32 C 0.0011(3) 0.5769(3) 0.07906(19) 0.0405(8) Uani 1 1 d . . . . .
H62 H 0.068750 0.575775 0.032396 0.049 Uiso 1 1 calc R U . . .
H63 H -0.070305 0.596866 0.060344 0.049 Uiso 1 1 calc R U . . .
C33 C 0.0796(3) 0.6343(3) 0.44276(19) 0.0418(8) Uani 1 1 d . . . . .
H64 H 0.119977 0.565262 0.417045 0.050 Uiso 1 1 calc R U . . .
C34 C -0.0983(3) 0.5518(3) 0.24883(19) 0.0411(8) Uani 1 1 d . . . . .
H65 H -0.167183 0.553199 0.295569 0.049 Uiso 1 1 calc R U . . .
C35 C -0.1228(3) 0.6678(3) 0.19712(19) 0.0358(7) Uani 1 1 d . . . . .
H66 H -0.194828 0.688187 0.179028 0.043 Uiso 1 1 calc R U . . .
H67 H -0.135590 0.725568 0.227595 0.043 Uiso 1 1 calc R U . . .
C36 C 0.5868(3) 0.7881(3) 0.3777(2) 0.0437(9) Uani 1 1 d . . . . .
H68 H 0.637081 0.768403 0.414344 0.052 Uiso 1 1 calc R U . . .
H69 H 0.625606 0.733292 0.340337 0.052 Uiso 1 1 calc R U . . .
C37 C 0.4077(3) 0.8646(3) 0.48280(17) 0.0353(7) Uani 1 1 d . . . . .
H70 H 0.329439 0.860055 0.513810 0.042 Uiso 1 1 calc R U . . .
H71 H 0.457499 0.845024 0.519808 0.042 Uiso 1 1 calc R U . . .
C38 C 0.5730(3) 0.9067(3) 0.33253(19) 0.0394(8) Uani 1 1 d . . . . .
H72 H 0.652537 0.910878 0.302131 0.047 Uiso 1 1 calc R U . . .
C39 C -0.0710(3) 0.8788(3) 0.42986(19) 0.0370(7) Uani 1 1 d . . . . .
H73 H -0.116099 0.947272 0.454980 0.044 Uiso 1 1 calc R U . . .
H74 H -0.078082 0.899346 0.374692 0.044 Uiso 1 1 calc R U . . .
C40 C 0.0251(3) 0.4616(3) 0.1307(2) 0.0447(9) Uani 1 1 d . . . . .
H75 H 0.037024 0.404143 0.099475 0.054 Uiso 1 1 calc R U . . .
C41 C -0.0293(3) 1.1139(3) 0.26612(19) 0.0424(8) Uani 1 1 d . . . . .
H76 H -0.114526 1.128826 0.284558 0.064 Uiso 1 1 calc R U . . .
H77 H -0.014247 1.184173 0.257999 0.064 Uiso 1 1 calc R U . . .
H78 H 0.010246 1.058136 0.305705 0.064 Uiso 1 1 calc R U . . .
C42 C -0.0797(3) 0.4643(3) 0.2010(2) 0.0518(10) Uani 1 1 d . . . . .
H79 H -0.065456 0.388939 0.234492 0.062 Uiso 1 1 calc R U . . .
H80 H -0.151447 0.483854 0.182793 0.062 Uiso 1 1 calc R U . . .
B1 B 0.1260(3) 0.7324(3) 0.38805(18) 0.0235(7) Uani 1 1 d . . . . .
C43 C 0.1135(4) 0.6087(3) 0.5217(2) 0.0605(11) Uani 1 1 d . . . . .
H81 H 0.081397 0.550766 0.557832 0.073 Uiso 1 1 calc R U . . .
H82 H 0.200705 0.575627 0.511498 0.073 Uiso 1 1 calc R U . . .
C44 C -0.1269(3) 0.7895(3) 0.4730(2) 0.0538(10) Uani 1 1 d . . . . .
H83 H -0.141921 0.785680 0.530535 0.065 Uiso 1 1 calc R U . . .
H84 H -0.204271 0.813437 0.460886 0.065 Uiso 1 1 calc R U . . .
C45 C -0.0534(3) 0.6727(3) 0.4526(3) 0.0604(12) Uani 1 1 d . . . . .
H85 H -0.066504 0.669113 0.402818 0.073 Uiso 1 1 calc R U . . .
H86 H -0.083669 0.617766 0.494426 0.073 Uiso 1 1 calc R U . . .
C46 C 0.0707(4) 0.7092(3) 0.5633(2) 0.0653(12) Uani 1 1 d . . . . .
H87 H -0.013269 0.722999 0.591877 0.078 Uiso 1 1 calc R U . . .
H88 H 0.115889 0.688520 0.603343 0.078 Uiso 1 1 calc R U . . .

loop_
_atom_site_aniso_label
_atom_site_aniso_U_11
_atom_site_aniso_U_22
_atom_site_aniso_U_33
_atom_site_aniso_U_23
_atom_site_aniso_U_13
_atom_site_aniso_U_12
Cl1 0.0243(3) 0.0224(3) 0.0195(3) -0.0012(3) -0.0017(3) -0.0128(3)
Si1 0.0174(4) 0.0143(3) 0.0172(4) -0.0036(3) -0.0030(3) -0.0100(3)
Si2 0.0247(4) 0.0157(3) 0.0185(4) -0.0045(3) -0.0033(3) -0.0117(3)
Si4 0.0213(4) 0.0177(4) 0.0252(4) -0.0066(3) -0.0013(3) -0.0091(3)
Si6 0.0263(4) 0.0184(4) 0.0287(4) -0.0027(3) -0.0094(3) -0.0057(3)
Si5 0.0216(4) 0.0208(4) 0.0288(4) -0.0043(3) -0.0107(3) -0.0094(3)
Si3 0.0224(4) 0.0148(3) 0.0192(4) -0.0040(3) -0.0070(3) -0.0096(3)
Si7 0.0252(4) 0.0212(4) 0.0219(4) -0.0020(3) -0.0087(3) -0.0133(3)
N1 0.0194(11) 0.0166(10) 0.0224(12) -0.0001(9) -0.0063(9) -0.0109(9)
N2 0.0329(13) 0.0160(11) 0.0235(12) -0.0035(9) -0.0126(10) -0.0119(10)
C1 0.0178(13) 0.0148(12) 0.0198(14) -0.0052(10) -0.0035(11) -0.0076(10)
C2 0.0283(15) 0.0142(12) 0.0216(14) 0.0003(10) -0.0106(12) -0.0114(11)
C3 0.0201(13) 0.0174(12) 0.0215(14) -0.0042(10) -0.0048(11) -0.0131(11)
C4 0.0233(14) 0.0173(13) 0.0210(14) 0.0001(11) -0.0043(11) -0.0123(11)
C5 0.0292(15) 0.0222(13) 0.0211(14) -0.0060(11) -0.0103(12) -0.0134(12)
C6 0.0337(16) 0.0241(14) 0.0278(16) -0.0036(12) -0.0155(13) -0.0150(13)
C7 0.0227(14) 0.0161(12) 0.0229(14) -0.0006(11) -0.0066(11) -0.0079(11)
C8 0.0414(17) 0.0167(13) 0.0335(17) -0.0010(12) -0.0188(14) -0.0152(13)
C9 0.0240(15) 0.0264(14) 0.0349(17) -0.0093(12) -0.0063(12) -0.0143(12)
C10 0.0292(16) 0.0262(14) 0.0311(16) -0.0021(12) -0.0074(13) -0.0179(13)
C11 0.0237(15) 0.0252(14) 0.0294(16) -0.0070(12) -0.0004(12) -0.0104(12)
C12 0.0314(16) 0.0227(14) 0.0232(15) -0.0066(11) 0.0008(12) -0.0159(13)
C13 0.0349(17) 0.0277(15) 0.0412(18) 0.0099(13) -0.0224(15) -0.0203(14)
C14 0.0361(17) 0.0290(15) 0.0435(18) 0.0100(13) -0.0238(15) -0.0233(14)
C15 0.0501(19) 0.0252(15) 0.0414(18) -0.0025(13) -0.0302(16) -0.0163(14)
C16 0.0316(17) 0.0239(15) 0.0431(19) 0.0018(13) -0.0163(14) -0.0077(13)
C17 0.0287(16) 0.0328(16) 0.0346(17) -0.0132(13) -0.0129(13) -0.0109(13)
C18 0.0493(19) 0.0301(15) 0.0306(17) -0.0114(13) -0.0189(15) -0.0142(14)
C19 0.0535(19) 0.0166(13) 0.0352(17) -0.0013(12) -0.0234(15) -0.0170(14)
C20 0.0307(16) 0.0305(15) 0.0282(16) -0.0153(13) 0.0024(13) -0.0155(13)
C21 0.0442(18) 0.0261(15) 0.0307(17) -0.0099(13) -0.0171(14) -0.0109(14)
C22 0.0321(16) 0.0215(14) 0.0367(18) -0.0073(13) -0.0034(14) -0.0088(13)
C23 0.0392(17) 0.0290(15) 0.0287(16) -0.0021(12) -0.0174(14) -0.0154(14)
C24 0.0283(16) 0.0304(16) 0.047(2) -0.0020(14) -0.0199(15) -0.0096(13)
C25 0.0363(17) 0.0348(16) 0.0276(16) 0.0040(13) -0.0126(14) -0.0169(14)
C26 0.0329(17) 0.0333(16) 0.051(2) -0.0224(15) -0.0191(15) -0.0064(14)
C27 0.0423(18) 0.0490(18) 0.0262(16) -0.0098(14) -0.0070(14) -0.0324(16)
C28 0.0217(15) 0.0278(15) 0.0428(19) -0.0002(13) -0.0087(13) -0.0094(13)
C29 0.0227(16) 0.0524(19) 0.0246(16) 0.0014(14) -0.0067(13) -0.0100(14)
C30 0.0464(19) 0.0448(18) 0.0252(16) -0.0129(14) 0.0022(14) -0.0271(16)
C31 0.061(2) 0.0425(18) 0.0354(18) -0.0037(14) -0.0244(16) -0.0337(17)
C32 0.0313(17) 0.067(2) 0.0318(18) -0.0121(16) -0.0139(14) -0.0185(17)
C33 0.053(2) 0.0270(16) 0.0381(19) -0.0154(14) 0.0197(16) -0.0250(16)
C34 0.0211(16) 0.063(2) 0.0318(18) 0.0086(16) -0.0044(13) -0.0200(16)
C35 0.0294(17) 0.0392(17) 0.0434(19) -0.0144(15) -0.0166(14) -0.0055(14)
C36 0.0397(19) 0.049(2) 0.058(2) -0.0293(17) -0.0280(17) -0.0054(16)
C37 0.052(2) 0.0424(18) 0.0254(16) -0.0013(13) -0.0206(15) -0.0246(16)
C38 0.0360(18) 0.063(2) 0.0389(19) -0.0185(16) -0.0088(15) -0.0303(17)
C39 0.0343(18) 0.0396(18) 0.0355(18) -0.0137(14) 0.0003(14) -0.0135(15)
C40 0.046(2) 0.0384(18) 0.071(2) -0.0276(17) -0.0337(19) -0.0084(16)
C41 0.044(2) 0.0344(17) 0.0364(19) -0.0113(15) -0.0079(16) -0.0003(15)
C42 0.046(2) 0.0372(18) 0.091(3) 0.0203(18) -0.044(2) -0.0319(17)
B1 0.0268(17) 0.0247(16) 0.0231(17) -0.0064(13) -0.0021(13) -0.0148(14)
C43 0.082(3) 0.0339(19) 0.031(2) 0.0030(15) 0.0158(19) -0.0149(19)
C44 0.039(2) 0.057(2) 0.076(3) -0.034(2) -0.0001(18) -0.0234(18)
C45 0.057(2) 0.056(2) 0.077(3) -0.040(2) 0.028(2) -0.045(2)
C46 0.103(3) 0.057(2) 0.050(2) 0.0053(19) -0.034(2) -0.039(2)

loop_
_atom_type_symbol
_atom_type_description
_atom_type_scat_dispersion_real
_atom_type_scat_dispersion_imag
_atom_type_scat_source
C C 0.0033 0.0016 'International Tables Vol C Tables 4.2.6.8 and 6.1.1.4'
H H 0.0000 0.0000 'International Tables Vol C Tables 4.2.6.8 and 6.1.1.4'
B B 0.0013 0.0007 'International Tables Vol C Tables 4.2.6.8 and 6.1.1.4'
N N 0.0061 0.0033 'International Tables Vol C Tables 4.2.6.8 and 6.1.1.4'
Si Si 0.0817 0.0704 'International Tables Vol C Tables 4.2.6.8 and 6.1.1.4'
Cl Cl 0.1484 0.1585 'International Tables Vol C Tables 4.2.6.8 and 6.1.1.4'

loop_
_geom_angle_atom_site_label_1
_geom_angle_atom_site_label_2
_geom_angle_atom_site_label_3
_geom_angle
_geom_angle_site_symmetry_1
_geom_angle_site_symmetry_3
_geom_angle_publ_flag
N1 Si1 C1 95.14(10) . . ?
N1 Si1 Cl1 114.49(8) . . ?
C1 Si1 Cl1 107.52(9) . . ?
N1 Si1 Si2 113.50(8) . . ?
C1 Si1 Si2 121.97(8) . . ?
Cl1 Si1 Si2 104.49(4) . . ?
B1 Si2 Si3 110.12(9) . . ?
B1 Si2 Si1 126.85(10) . . ?
Si3 Si2 Si1 122.66(4) . . ?
C11 Si4 C20 105.78(13) . . ?
C11 Si4 C22 108.02(13) . . ?
C20 Si4 C22 103.69(13) . . ?
C11 Si4 C1 113.61(11) . . ?
C20 Si4 C1 116.15(12) . . ?
C22 Si4 C1 108.89(12) . . ?
C16 Si6 C28 107.76(13) . . ?
C16 Si6 C41 107.22(14) . . ?
C28 Si6 C41 107.81(15) . . ?
C16 Si6 C2 109.88(13) . . ?
C28 Si6 C2 114.64(12) . . ?
C41 Si6 C2 109.26(13) . . ?
C23 Si5 C9 110.84(13) . . ?
C23 Si5 C24 103.63(14) . . ?
C9 Si5 C24 107.80(13) . . ?
C23 Si5 C1 110.77(12) . . ?
C9 Si5 C1 110.17(11) . . ?
C24 Si5 C1 113.44(12) . . ?
N2 Si3 C2 97.52(10) . . ?
N2 Si3 Si2 127.96(8) . . ?
C2 Si3 Si2 131.98(8) . . ?
C17 Si7 C10 112.37(13) . . ?
C17 Si7 C25 106.82(13) . . ?
C10 Si7 C25 106.72(13) . . ?
C17 Si7 C2 113.02(12) . . ?
C10 Si7 C2 107.26(12) . . ?
C25 Si7 C2 110.49(13) . . ?
C4 N1 C3 117.68(18) . . ?
C4 N1 Si1 111.50(15) . . ?
C3 N1 Si1 130.81(16) . . ?
C19 N2 C5 115.17(18) . . ?
C19 N2 Si3 111.60(15) . . ?
C5 N2 Si3 133.12(17) . . ?
C7 C1 Si1 96.92(15) . . ?
C7 C1 Si5 111.83(16) . . ?
Si1 C1 Si5 114.61(12) . . ?
C7 C1 Si4 110.41(16) . . ?
Si1 C1 Si4 111.92(12) . . ?
Si5 C1 Si4 110.47(12) . . ?
C8 C2 Si3 101.61(16) . . ?
C8 C2 Si7 105.55(18) . . ?
Si3 C2 Si7 113.81(13) . . ?
C8 C2 Si6 109.88(18) . . ?
Si3 C2 Si6 110.31(13) . . ?
Si7 C2 Si6 114.69(12) . . ?
N1 C3 C29 110.9(2) . . ?
N1 C3 C14 110.32(18) . . ?
C29 C3 C14 108.0(2) . . ?
N1 C3 C26 111.2(2) . . ?
C29 C3 C26 108.8(2) . . ?
C14 C3 C26 107.5(2) . . ?
N1 C4 C7 108.15(19) . . ?
N1 C4 H1 110.1 . . ?
C7 C4 H1 110.1 . . ?
N1 C4 H2 110.1 . . ?
C7 C4 H2 110.1 . . ?
H1 C4 H2 108.4 . . ?
N2 C5 C6 111.87(19) . . ?
N2 C5 C27 109.1(2) . . ?
C6 C5 C27 108.0(2) . . ?
N2 C5 C21 110.0(2) . . ?
C6 C5 C21 108.1(2) . . ?
C27 C5 C21 109.7(2) . . ?
C5 C6 C15 110.8(2) . . ?
C5 C6 H3 109.5 . . ?
C15 C6 H3 109.5 . . ?
C5 C6 H4 109.5 . . ?
C15 C6 H4 109.5 . . ?
H3 C6 H4 108.1 . . ?
C4 C7 C1 109.3(2) . . ?
C4 C7 H5 109.8 . . ?
C1 C7 H5 109.8 . . ?
C4 C7 H6 109.8 . . ?
C1 C7 H6 109.8 . . ?
H5 C7 H6 108.3 . . ?
C19 C8 C2 111.3(2) . . ?
C19 C8 H7 109.4 . . ?
C2 C8 H7 109.4 . . ?
C19 C8 H8 109.4 . . ?
C2 C8 H8 109.4 . . ?
H7 C8 H8 108.0 . . ?
Si5 C9 H9 109.5 . . ?
Si5 C9 H10 109.5 . . ?
H9 C9 H10 109.5 . . ?
Si5 C9 H11 109.5 . . ?
H9 C9 H11 109.5 . . ?
H10 C9 H11 109.5 . . ?
Si7 C10 H12 109.5 . . ?
Si7 C10 H13 109.5 . . ?
H12 C10 H13 109.5 . . ?
Si7 C10 H14 109.5 . . ?
H12 C10 H14 109.5 . . ?
H13 C10 H14 109.5 . . ?
Si4 C11 H15 109.5 . . ?
Si4 C11 H16 109.5 . . ?
H15 C11 H16 109.5 . . ?
Si4 C11 H17 109.5 . . ?
H15 C11 H17 109.5 . . ?
H16 C11 H17 109.5 . . ?
C39 C12 C30 113.0(2) . . ?
C39 C12 B1 105.4(2) . . ?
C30 C12 B1 111.0(2) . . ?
C39 C12 H18 109.1 . . ?
C30 C12 H18 109.1 . . ?
B1 C12 H18 109.1 . . ?
C32 C13 C35 110.2(2) . . ?
C32 C13 C14 109.1(3) . . ?
C35 C13 C14 110.1(2) . . ?
C32 C13 H19 109.2 . . ?
C35 C13 H19 109.2 . . ?
C14 C13 H19 109.2 . . ?
C3 C14 C13 111.0(2) . . ?
C3 C14 H20 109.4 . . ?
C13 C14 H20 109.4 . . ?
C3 C14 H21 109.4 . . ?
C13 C14 H21 109.4 . . ?
H20 C14 H21 108.0 . . ?
C36 C15 C37 109.3(2) . . ?
C36 C15 C6 109.6(2) . . ?
C37 C15 C6 109.3(2) . . ?
C36 C15 H22 109.5 . . ?
C37 C15 H22 109.5 . . ?
C6 C15 H22 109.5 . . ?
Si6 C16 H23 109.5 . . ?
Si6 C16 H24 109.5 . . ?
H23 C16 H24 109.5 . . ?
Si6 C16 H25 109.5 . . ?
H23 C16 H25 109.5 . . ?
H24 C16 H25 109.5 . . ?
Si7 C17 H26 109.5 . . ?
Si7 C17 H27 109.5 . . ?
H26 C17 H27 109.5 . . ?
Si7 C17 H28 109.5 . . ?
H26 C17 H28 109.5 . . ?
H27 C17 H28 109.5 . . ?
C37 C18 C31 109.9(3) . . ?
C37 C18 C21 109.9(2) . . ?
C31 C18 C21 109.3(2) . . ?
C37 C18 H29 109.2 . . ?
C31 C18 H29 109.2 . . ?
C21 C18 H29 109.2 . . ?
N2 C19 C8 108.2(2) . . ?
N2 C19 H30 110.1 . . ?
C8 C19 H30 110.1 . . ?
N2 C19 H31 110.1 . . ?
C8 C19 H31 110.1 . . ?
H30 C19 H31 108.4 . . ?
Si4 C20 H32 109.5 . . ?
Si4 C20 H33 109.5 . . ?
H32 C20 H33 109.5 . . ?
Si4 C20 H34 109.5 . . ?
H32 C20 H34 109.5 . . ?
H33 C20 H34 109.5 . . ?
C5 C21 C18 109.8(2) . . ?
C5 C21 H35 109.7 . . ?
C18 C21 H35 109.7 . . ?
C5 C21 H36 109.7 . . ?
C18 C21 H36 109.7 . . ?
H35 C21 H36 108.2 . . ?
Si4 C22 H37 109.5 . . ?
Si4 C22 H38 109.5 . . ?
H37 C22 H38 109.5 . . ?
Si4 C22 H39 109.5 . . ?
H37 C22 H39 109.5 . . ?
H38 C22 H39 109.5 . . ?
Si5 C23 H40 109.5 . . ?
Si5 C23 H41 109.5 . . ?
H40 C23 H41 109.5 . . ?
Si5 C23 H42 109.5 . . ?
H40 C23 H42 109.5 . . ?
H41 C23 H42 109.5 . . ?
Si5 C24 H43 109.5 . . ?
Si5 C24 H44 109.5 . . ?
H43 C24 H44 109.5 . . ?
Si5 C24 H45 109.5 . . ?
H43 C24 H45 109.5 . . ?
H44 C24 H45 109.5 . . ?
Si7 C25 H46 109.5 . . ?
Si7 C25 H47 109.5 . . ?
H46 C25 H47 109.5 . . ?
Si7 C25 H48 109.5 . . ?
H46 C25 H48 109.5 . . ?
H47 C25 H48 109.5 . . ?
C3 C26 C40 110.2(2) . . ?
C3 C26 H49 109.6 . . ?
C40 C26 H49 109.6 . . ?
C3 C26 H50 109.6 . . ?
C40 C26 H50 109.6 . . ?
H49 C26 H50 108.1 . . ?
C5 C27 C38 110.2(2) . . ?
C5 C27 H51 109.6 . . ?
C38 C27 H51 109.6 . . ?
C5 C27 H52 109.6 . . ?
C38 C27 H52 109.6 . . ?
H51 C27 H52 108.1 . . ?
Si6 C28 H53 109.5 . . ?
Si6 C28 H54 109.5 . . ?
H53 C28 H54 109.5 . . ?
Si6 C28 H55 109.5 . . ?
H53 C28 H55 109.5 . . ?
H54 C28 H55 109.5 . . ?
C3 C29 C34 111.1(2) . . ?
C3 C29 H56 109.4 . . ?
C34 C29 H56 109.4 . . ?
C3 C29 H57 109.4 . . ?
C34 C29 H57 109.4 . . ?
H56 C29 H57 108.0 . . ?
C46 C30 C12 116.8(3) . . ?
C46 C30 H58 108.1 . . ?
C12 C30 H58 108.1 . . ?
C46 C30 H59 108.1 . . ?
C12 C30 H59 108.1 . . ?
H58 C30 H59 107.3 . . ?
C18 C31 C38 109.7(2) . . ?
C18 C31 H60 109.7 . . ?
C38 C31 H60 109.7 . . ?
C18 C31 H61 109.7 . . ?
C38 C31 H61 109.7 . . ?
H60 C31 H61 108.2 . . ?
C13 C32 C40 108.9(2) . . ?
C13 C32 H62 109.9 . . ?
C40 C32 H62 109.9 . . ?
C13 C32 H63 109.9 . . ?
C40 C32 H63 109.9 . . ?
H62 C32 H63 108.3 . . ?
C45 C33 C43 113.2(3) . . ?
C45 C33 B1 108.9(3) . . ?
C43 C33 B1 107.0(3) . . ?
C45 C33 H64 109.2 . . ?
C43 C33 H64 109.2 . . ?
B1 C33 H64 109.2 . . ?
C35 C34 C42 109.2(3) . . ?
C35 C34 C29 109.8(3) . . ?
C42 C34 C29 109.5(3) . . ?
C35 C34 H65 109.5 . . ?
C42 C34 H65 109.5 . . ?
C29 C34 H65 109.5 . . ?
C13 C35 C34 108.4(2) . . ?
C13 C35 H66 110.0 . . ?
C34 C35 H66 110.0 . . ?
C13 C35 H67 110.0 . . ?
C34 C35 H67 110.0 . . ?
H66 C35 H67 108.4 . . ?
C38 C36 C15 109.5(3) . . ?
C38 C36 H68 109.8 . . ?
C15 C36 H68 109.8 . . ?
C38 C36 H69 109.8 . . ?
C15 C36 H69 109.8 . . ?
H68 C36 H69 108.2 . . ?
C18 C37 C15 109.0(2) . . ?
C18 C37 H70 109.9 . . ?
C15 C37 H70 109.9 . . ?
C18 C37 H71 109.9 . . ?
C15 C37 H71 109.9 . . ?
H70 C37 H71 108.3 . . ?
C36 C38 C31 109.3(3) . . ?
C36 C38 C27 109.5(2) . . ?
C31 C38 C27 109.2(3) . . ?
C36 C38 H72 109.6 . . ?
C31 C38 H72 109.6 . . ?
C27 C38 H72 109.6 . . ?
C44 C39 C12 114.5(3) . . ?
C44 C39 H73 108.6 . . ?
C12 C39 H73 108.6 . . ?
C44 C39 H74 108.6 . . ?
C12 C39 H74 108.6 . . ?
H73 C39 H74 107.6 . . ?
C42 C40 C32 109.2(3) . . ?
C42 C40 C26 109.5(3) . . ?
C32 C40 C26 110.3(3) . . ?
C42 C40 H75 109.2 . . ?
C32 C40 H75 109.2 . . ?
C26 C40 H75 109.2 . . ?
Si6 C41 H76 109.5 . . ?
Si6 C41 H77 109.5 . . ?
H76 C41 H77 109.5 . . ?
Si6 C41 H78 109.5 . . ?
H76 C41 H78 109.5 . . ?
H77 C41 H78 109.5 . . ?
C40 C42 C34 109.5(2) . . ?
C40 C42 H79 109.8 . . ?
C34 C42 H79 109.8 . . ?
C40 C42 H80 109.8 . . ?
C34 C42 H80 109.8 . . ?
H79 C42 H80 108.2 . . ?
C33 B1 C12 108.9(2) . . ?
C33 B1 Si2 123.6(2) . . ?
C12 B1 Si2 126.5(2) . . ?
C46 C43 C33 115.6(3) . . ?
C46 C43 H81 108.4 . . ?
C33 C43 H81 108.4 . . ?
C46 C43 H82 108.4 . . ?
C33 C43 H82 108.4 . . ?
H81 C43 H82 107.5 . . ?
C45 C44 C39 114.6(3) . . ?
C45 C44 H83 108.6 . . ?
C39 C44 H83 108.6 . . ?
C45 C44 H84 108.6 . . ?
C39 C44 H84 108.6 . . ?
H83 C44 H84 107.6 . . ?
C44 C45 C33 117.0(3) . . ?
C44 C45 H85 108.1 . . ?
C33 C45 H85 108.1 . . ?
C44 C45 H86 108.1 . . ?
C33 C45 H86 108.1 . . ?
H85 C45 H86 107.3 . . ?
C30 C46 C43 116.6(3) . . ?
C30 C46 H87 108.2 . . ?
C43 C46 H87 108.2 . . ?
C30 C46 H88 108.2 . . ?
C43 C46 H88 108.2 . . ?
H87 C46 H88 107.3 . . ?

loop_
_geom_bond_atom_site_label_1
_geom_bond_atom_site_label_2
_geom_bond_distance
_geom_bond_site_symmetry_2
_geom_bond_publ_flag
Cl1 Si1 2.0996(10) . ?
Si1 N1 1.726(2) . ?
Si1 C1 1.897(2) . ?
Si1 Si2 2.3294(10) . ?
Si2 B1 1.931(3) . ?
Si2 Si3 2.2541(10) . ?
Si4 C11 1.876(3) . ?
Si4 C20 1.877(3) . ?
Si4 C22 1.884(3) . ?
Si4 C1 1.919(3) . ?
Si6 C16 1.867(3) . ?
Si6 C28 1.867(3) . ?
Si6 C41 1.872(3) . ?
Si6 C2 1.916(3) . ?
Si5 C23 1.867(3) . ?
Si5 C9 1.873(3) . ?
Si5 C24 1.879(3) . ?
Si5 C1 1.898(2) . ?
Si3 N2 1.702(2) . ?
Si3 C2 1.877(2) . ?
Si7 C17 1.863(3) . ?
Si7 C10 1.871(3) . ?
Si7 C25 1.874(3) . ?
Si7 C2 1.902(3) . ?
N1 C4 1.473(3) . ?
N1 C3 1.478(3) . ?
N2 C19 1.487(3) . ?
N2 C5 1.496(3) . ?
C1 C7 1.566(3) . ?
C2 C8 1.571(3) . ?
C3 C29 1.519(4) . ?
C3 C14 1.528(4) . ?
C3 C26 1.533(3) . ?
C4 C7 1.527(3) . ?
C4 H1 0.9900 . ?
C4 H2 0.9900 . ?
C5 C6 1.523(3) . ?
C5 C27 1.535(4) . ?
C5 C21 1.538(4) . ?
C6 C15 1.540(3) . ?
C6 H3 0.9900 . ?
C6 H4 0.9900 . ?
C7 H5 0.9900 . ?
C7 H6 0.9900 . ?
C8 C19 1.521(4) . ?
C8 H7 0.9900 . ?
C8 H8 0.9900 . ?
C9 H9 0.9800 . ?
C9 H10 0.9800 . ?
C9 H11 0.9800 . ?
C10 H12 0.9800 . ?
C10 H13 0.9800 . ?
C10 H14 0.9800 . ?
C11 H15 0.9800 . ?
C11 H16 0.9800 . ?
C11 H17 0.9800 . ?
C12 C39 1.543(4) . ?
C12 C30 1.547(4) . ?
C12 B1 1.591(4) . ?
C12 H18 1.0000 . ?
C13 C32 1.511(4) . ?
C13 C35 1.517(4) . ?
C13 C14 1.541(4) . ?
C13 H19 1.0000 . ?
C14 H20 0.9900 . ?
C14 H21 0.9900 . ?
C15 C36 1.523(5) . ?
C15 C37 1.529(4) . ?
C15 H22 1.0000 . ?
C16 H23 0.9800 . ?
C16 H24 0.9800 . ?
C16 H25 0.9800 . ?
C17 H26 0.9800 . ?
C17 H27 0.9800 . ?
C17 H28 0.9800 . ?
C18 C37 1.518(4) . ?
C18 C31 1.519(5) . ?
C18 C21 1.539(4) . ?
C18 H29 1.0000 . ?
C19 H30 0.9900 . ?
C19 H31 0.9900 . ?
C20 H32 0.9800 . ?
C20 H33 0.9800 . ?
C20 H34 0.9800 . ?
C21 H35 0.9900 . ?
C21 H36 0.9900 . ?
C22 H37 0.9800 . ?
C22 H38 0.9800 . ?
C22 H39 0.9800 . ?
C23 H40 0.9800 . ?
C23 H41 0.9800 . ?
C23 H42 0.9800 . ?
C24 H43 0.9800 . ?
C24 H44 0.9800 . ?
C24 H45 0.9800 . ?
C25 H46 0.9800 . ?
C25 H47 0.9800 . ?
C25 H48 0.9800 . ?
C26 C40 1.538(4) . ?
C26 H49 0.9900 . ?
C26 H50 0.9900 . ?
C27 C38 1.538(4) . ?
C27 H51 0.9900 . ?
C27 H52 0.9900 . ?
C28 H53 0.9800 . ?
C28 H54 0.9800 . ?
C28 H55 0.9800 . ?
C29 C34 1.534(4) . ?
C29 H56 0.9900 . ?
C29 H57 0.9900 . ?
C30 C46 1.499(5) . ?
C30 H58 0.9900 . ?
C30 H59 0.9900 . ?
C31 C38 1.533(4) . ?
C31 H60 0.9900 . ?
C31 H61 0.9900 . ?
C32 C40 1.517(5) . ?
C32 H62 0.9900 . ?
C32 H63 0.9900 . ?
C33 C45 1.527(5) . ?
C33 C43 1.547(5) . ?
C33 B1 1.591(4) . ?
C33 H64 1.0000 . ?
C34 C35 1.524(4) . ?
C34 C42 1.525(5) . ?
C34 H65 1.0000 . ?
C35 H66 0.9900 . ?
C35 H67 0.9900 . ?
C36 C38 1.517(5) . ?
C36 H68 0.9900 . ?
C36 H69 0.9900 . ?
C37 H70 0.9900 . ?
C37 H71 0.9900 . ?
C38 H72 1.0000 . ?
C39 C44 1.519(5) . ?
C39 H73 0.9900 . ?
C39 H74 0.9900 . ?
C40 C42 1.513(5) . ?
C40 H75 1.0000 . ?
C41 H76 0.9800 . ?
C41 H77 0.9800 . ?
C41 H78 0.9800 . ?
C42 H79 0.9900 . ?
C42 H80 0.9900 . ?
C43 C46 1.517(5) . ?
C43 H81 0.9900 . ?
C43 H82 0.9900 . ?
C44 C45 1.512(5) . ?
C44 H83 0.9900 . ?
C44 H84 0.9900 . ?
C45 H85 0.9900 . ?
C45 H86 0.9900 . ?
C46 H87 0.9900 . ?
C46 H88 0.9900 . ?

loop_
_geom_torsion_atom_site_label_1
_geom_torsion_atom_site_label_2
_geom_torsion_atom_site_label_3
_geom_torsion_atom_site_label_4
_geom_torsion
_geom_torsion_site_symmetry_1
_geom_torsion_site_symmetry_2
_geom_torsion_site_symmetry_3
_geom_torsion_site_symmetry_4
_geom_torsion_publ_flag
C1 Si1 N1 C4 14.50(18) . . . . ?
Cl1 Si1 N1 C4 126.41(15) . . . . ?
Si2 Si1 N1 C4 -113.73(16) . . . . ?
C1 Si1 N1 C3 -164.8(2) . . . . ?
Cl1 Si1 N1 C3 -52.9(2) . . . . ?
Si2 Si1 N1 C3 67.0(2) . . . . ?
C2 Si3 N2 C19 9.1(2) . . . . ?
Si2 Si3 N2 C19 -154.42(17) . . . . ?
C2 Si3 N2 C5 -166.7(2) . . . . ?
Si2 Si3 N2 C5 29.8(3) . . . . ?
N1 Si1 C1 C7 -32.87(16) . . . . ?
Cl1 Si1 C1 C7 -150.58(12) . . . . ?
Si2 Si1 C1 C7 89.00(14) . . . . ?
N1 Si1 C1 Si5 -150.75(14) . . . . ?
Cl1 Si1 C1 Si5 91.54(13) . . . . ?
Si2 Si1 C1 Si5 -28.88(17) . . . . ?
N1 Si1 C1 Si4 82.44(13) . . . . ?
Cl1 Si1 C1 Si4 -35.26(13) . . . . ?
Si2 Si1 C1 Si4 -155.69(7) . . . . ?
C23 Si5 C1 C7 -35.7(2) . . . . ?
C9 Si5 C1 C7 -158.73(17) . . . . ?
C24 Si5 C1 C7 80.3(2) . . . . ?
C23 Si5 C1 Si1 73.32(16) . . . . ?
C9 Si5 C1 Si1 -49.68(17) . . . . ?
C24 Si5 C1 Si1 -170.63(14) . . . . ?
C23 Si5 C1 Si4 -159.13(12) . . . . ?
C9 Si5 C1 Si4 77.86(15) . . . . ?
C24 Si5 C1 Si4 -43.08(18) . . . . ?
N2 Si3 C2 C8 9.84(19) . . . . ?
Si2 Si3 C2 C8 172.30(13) . . . . ?
N2 Si3 C2 Si7 122.78(14) . . . . ?
Si2 Si3 C2 Si7 -74.76(16) . . . . ?
N2 Si3 C2 Si6 -106.66(13) . . . . ?
Si2 Si3 C2 Si6 55.79(17) . . . . ?
C4 N1 C3 C29 64.3(3) . . . . ?
Si1 N1 C3 C29 -116.5(2) . . . . ?
C4 N1 C3 C14 -176.1(2) . . . . ?
Si1 N1 C3 C14 3.2(3) . . . . ?
C4 N1 C3 C26 -56.9(3) . . . . ?
Si1 N1 C3 C26 122.3(2) . . . . ?
C3 N1 C4 C7 -170.0(2) . . . . ?
Si1 N1 C4 C7 10.6(3) . . . . ?
C19 N2 C5 C6 168.0(2) . . . . ?
Si3 N2 C5 C6 -16.4(4) . . . . ?
C19 N2 C5 C27 -72.7(3) . . . . ?
Si3 N2 C5 C27 103.0(3) . . . . ?
C19 N2 C5 C21 47.7(3) . . . . ?
Si3 N2 C5 C21 -136.6(2) . . . . ?
N2 C5 C6 C15 179.2(2) . . . . ?
C27 C5 C6 C15 59.1(3) . . . . ?
C21 C5 C6 C15 -59.5(3) . . . . ?
N1 C4 C7 C1 -38.2(3) . . . . ?
Si1 C1 C7 C4 44.0(2) . . . . ?
Si5 C1 C7 C4 164.08(17) . . . . ?
Si4 C1 C7 C4 -72.5(2) . . . . ?
Si3 C2 C8 C19 -26.2(3) . . . . ?
Si7 C2 C8 C19 -145.2(2) . . . . ?
Si6 C2 C8 C19 90.6(2) . . . . ?
N1 C3 C14 C13 -179.0(2) . . . . ?
C29 C3 C14 C13 -57.7(3) . . . . ?
C26 C3 C14 C13 59.5(3) . . . . ?
C32 C13 C14 C3 -61.3(3) . . . . ?
C35 C13 C14 C3 59.7(3) . . . . ?
C5 C6 C15 C36 -59.6(3) . . . . ?
C5 C6 C15 C37 60.2(3) . . . . ?
C5 N2 C19 C8 150.6(2) . . . . ?
Si3 N2 C19 C8 -26.0(3) . . . . ?
C2 C8 C19 N2 34.4(3) . . . . ?
N2 C5 C21 C18 -178.3(2) . . . . ?
C6 C5 C21 C18 59.3(3) . . . . ?
C27 C5 C21 C18 -58.2(3) . . . . ?
C37 C18 C21 C5 -60.8(3) . . . . ?
C31 C18 C21 C5 60.0(3) . . . . ?
N1 C3 C26 C40 -179.3(2) . . . . ?
C29 C3 C26 C40 58.3(3) . . . . ?
C14 C3 C26 C40 -58.4(3) . . . . ?
N2 C5 C27 C38 178.6(2) . . . . ?
C6 C5 C27 C38 -59.7(3) . . . . ?
C21 C5 C27 C38 58.0(3) . . . . ?
N1 C3 C29 C34 179.3(2) . . . . ?
C14 C3 C29 C34 58.3(3) . . . . ?
C26 C3 C29 C34 -58.0(3) . . . . ?
C39 C12 C30 C46 74.7(4) . . . . ?
B1 C12 C30 C46 -43.4(4) . . . . ?
C37 C18 C31 C38 59.6(3) . . . . ?
C21 C18 C31 C38 -61.2(3) . . . . ?
C35 C13 C32 C40 -61.0(3) . . . . ?
C14 C13 C32 C40 59.9(3) . . . . ?
C3 C29 C34 C35 -60.7(3) . . . . ?
C3 C29 C34 C42 59.1(3) . . . . ?
C32 C13 C35 C34 60.8(3) . . . . ?
C14 C13 C35 C34 -59.5(3) . . . . ?
C42 C34 C35 C13 -60.1(3) . . . . ?
C29 C34 C35 C13 60.0(3) . . . . ?
C37 C15 C36 C38 -60.8(3) . . . . ?
C6 C15 C36 C38 59.1(3) . . . . ?
C31 C18 C37 C15 -60.1(3) . . . . ?
C21 C18 C37 C15 60.3(3) . . . . ?
C36 C15 C37 C18 60.5(3) . . . . ?
C6 C15 C37 C18 -59.5(3) . . . . ?
C15 C36 C38 C31 59.9(3) . . . . ?
C15 C36 C38 C27 -59.8(3) . . . . ?
C18 C31 C38 C36 -59.2(3) . . . . ?
C18 C31 C38 C27 60.6(3) . . . . ?
C5 C27 C38 C36 60.8(3) . . . . ?
C5 C27 C38 C31 -59.0(3) . . . . ?
C30 C12 C39 C44 -63.1(3) . . . . ?
B1 C12 C39 C44 58.3(3) . . . . ?
C13 C32 C40 C42 60.4(3) . . . . ?
C13 C32 C40 C26 -60.1(3) . . . . ?
C3 C26 C40 C42 -60.2(3) . . . . ?
C3 C26 C40 C32 60.1(4) . . . . ?
C32 C40 C42 C34 -60.6(3) . . . . ?
C26 C40 C42 C34 60.4(3) . . . . ?
C35 C34 C42 C40 60.7(3) . . . . ?
C29 C34 C42 C40 -59.6(3) . . . . ?
C45 C33 B1 C12 60.2(3) . . . . ?
C43 C33 B1 C12 -62.5(3) . . . . ?
C45 C33 B1 Si2 -109.3(3) . . . . ?
C43 C33 B1 Si2 128.1(3) . . . . ?
C39 C12 B1 C33 -65.1(3) . . . . ?
C30 C12 B1 C33 57.6(3) . . . . ?
C39 C12 B1 Si2 103.9(3) . . . . ?
C30 C12 B1 Si2 -133.4(2) . . . . ?
C45 C33 C43 C46 -65.0(4) . . . . ?
B1 C33 C43 C46 55.0(4) . . . . ?
C12 C39 C44 C45 -46.3(4) . . . . ?
C39 C44 C45 C33 40.3(5) . . . . ?
C43 C33 C45 C44 71.6(4) . . . . ?
B1 C33 C45 C44 -47.3(5) . . . . ?
C12 C30 C46 C43 35.0(5) . . . . ?
C33 C43 C46 C30 -41.6(5) . . . . ?
